data_2205521
loop_
_publ_author_name
'Andrzej Kochel'

_publ_section_title
;
 4-Acetylpyridinium chloride
;
_journal_issue 4
_journal_name_full 'Acta Crystallographica Section E'
_journal_page_first o926
_journal_page_last o927
_journal_paper_doi 10.1107/S1600536805006872
_journal_volume 61
_journal_year 2005
_chemical_formula_iupac 'C7 H8 N O +, Cl -'
_chemical_formula_moiety 'C7 H8 N O +, Cl -'
_chemical_formula_sum 'C7 H8 Cl N O'
_chemical_formula_weight 157.59
_chemical_name_systematic
;
4-acetylpyridinium chloride
;
_space_group_IT_number 14
_symmetry_cell_setting monoclinic
_symmetry_space_group_name_Hall '-P 2ybc'
_symmetry_space_group_name_H-M 'P 1 21/c 1'
_atom_sites_solution_hydrogens geom
_atom_sites_solution_primary direct
_atom_sites_solution_secondary difmap
_audit_creation_method SHELXL-97
_cell_angle_alpha 90.00
_cell_angle_beta 103.76(3)
_cell_angle_gamma 90.00
_cell_formula_units_Z 4
_cell_length_a 8.442(2)
_cell_length_b 7.1170(10)
_cell_length_c 13.162(3)
_cell_measurement_reflns_used 935
_cell_measurement_temperature 298(2)
_cell_measurement_theta_max 27.49
_cell_measurement_theta_min 3.19
_cell_volume 768.1(3)
_computing_cell_refinement 'KM-4 CCD'
_computing_data_collection 'KM-4 CCD (Oxford Diffraction, 2004)'
_computing_data_reduction 'CrysAlis RED (Oxford Diffraction, 2004)'
_computing_molecular_graphics 'ORTEP-3 (Farrugia, 1997)'
_computing_publication_material SHELXL97
_computing_structure_refinement 'SHELXL97 (Sheldrick, 1997)'
_computing_structure_solution 'SHELXS97 (Sheldrick, 1997)'
_diffrn_ambient_temperature 298(2)
_diffrn_measured_fraction_theta_full 0.999
_diffrn_measured_fraction_theta_max 0.910
_diffrn_measurement_device_type 'Kuma KM-4 CCD'
_diffrn_measurement_method \w
_diffrn_radiation_monochromator graphite
_diffrn_radiation_source 'fine-focus sealed tube'
_diffrn_radiation_type MoK\a
_diffrn_radiation_wavelength 0.71073
_diffrn_reflns_av_R_equivalents 0.1452
_diffrn_reflns_av_sigmaI/netI 0.1211
_diffrn_reflns_limit_h_max 10
_diffrn_reflns_limit_h_min -10
_diffrn_reflns_limit_k_max 9
_diffrn_reflns_limit_k_min -7
_diffrn_reflns_limit_l_max 15
_diffrn_reflns_limit_l_min -17
_diffrn_reflns_number 5016
_diffrn_reflns_theta_full 25.00
_diffrn_reflns_theta_max 27.49
_diffrn_reflns_theta_min 3.19
_diffrn_standards_decay_% 0
_diffrn_standards_number 0
_exptl_absorpt_coefficient_mu 0.425
_exptl_absorpt_correction_T_max 0.930
_exptl_absorpt_correction_T_min 0.783
_exptl_absorpt_correction_type numerical
_exptl_absorpt_process_details '(CrysAlis RED; Oxford Diffraction, 2004)'
_exptl_crystal_colour yellow
_exptl_crystal_density_diffrn 1.363
_exptl_crystal_density_method 'not measured'
_exptl_crystal_description plate
_exptl_crystal_F_000 328
_exptl_crystal_size_max 0.34
_exptl_crystal_size_mid 0.12
_exptl_crystal_size_min 0.08
_refine_diff_density_max 0.346
_refine_diff_density_min -0.218
_refine_ls_extinction_method none
_refine_ls_goodness_of_fit_ref 1.103
_refine_ls_hydrogen_treatment mixed
_refine_ls_matrix_type full
_refine_ls_number_parameters 96
_refine_ls_number_reflns 1731
_refine_ls_number_restraints 0
_refine_ls_restrained_S_all 1.103
_refine_ls_R_factor_all 0.1410
_refine_ls_R_factor_gt 0.0728
_refine_ls_shift/su_max 0.000
_refine_ls_shift/su_mean 0.000
_refine_ls_structure_factor_coef Fsqd
_refine_ls_weighting_details 'calc w = 1/[\s^2^(Fo^2^)+(0.0632P)^2^] where P = (Fo^2^+2Fc^2^)/3'
_refine_ls_weighting_scheme calc
_refine_ls_wR_factor_gt 0.1543
_refine_ls_wR_factor_ref 0.1788
_reflns_number_gt 1042
_reflns_number_total 1731
_reflns_threshold_expression I>2\s(I)
_cod_data_source_file is6058.cif
_cod_data_source_block I
_cod_original_sg_symbol_H-M 'P 21/c'
_cod_database_code 2205521
_cod_database_fobs_code 2205521

loop_
_symmetry_equiv_pos_as_xyz
'x, y, z'
'-x, y+1/2, -z+1/2'
'-x, -y, -z'
'x, -y-1/2, z-1/2'

loop_
_atom_site_label
_atom_site_fract_x
_atom_site_fract_y
_atom_site_fract_z
_atom_site_U_iso_or_equiv
_atom_site_adp_type
_atom_site_calc_flag
_atom_site_refinement_flags
_atom_site_occupancy
_atom_site_type_symbol
Cl 0.73618(10) 0.11776(14) 0.90697(6) 0.0593(4) Uani d . 1 Cl
N 1.0161(4) 0.0998(4) 0.8036(2) 0.0568(9) Uani d . 1 N
O 1.2440(3) 0.1171(3) 0.49493(17) 0.0605(7) Uani d . 1 O
C2 0.9484(4) 0.1253(5) 0.7020(3) 0.0577(10) Uani d . 1 C
H2 0.8356 0.1353 0.6792 0.069 Uiso calc R 1 H
C3 1.0428(4) 0.1366(5) 0.6316(3) 0.0482(9) Uani d . 1 C
H3 0.9953 0.1558 0.5610 0.058 Uiso calc R 1 H
C4 1.2103(4) 0.1192(4) 0.6663(2) 0.0383(8) Uani d . 1 C
C5 1.2763(4) 0.0931(5) 0.7722(2) 0.0492(9) Uani d . 1 C
H5 1.3885 0.0814 0.7973 0.059 Uiso calc R 1 H
C6 1.1759(5) 0.0846(5) 0.8398(3) 0.0574(10) Uani d . 1 C
H6 1.2199 0.0682 0.9111 0.069 Uiso calc R 1 H
C7 1.3128(4) 0.1241(4) 0.5870(3) 0.0462(8) Uani d . 1 C
C8 1.4928(4) 0.1366(6) 0.6227(3) 0.0740(13) Uani d . 1 C
H8A 1.5354 0.0188 0.6529 0.111 Uiso calc R 1 H
H8B 1.5214 0.2342 0.6742 0.111 Uiso calc R 1 H
H8C 1.5382 0.1649 0.5642 0.111 Uiso calc R 1 H
H1 0.935(6) 0.107(5) 0.852(4) 0.109(16) Uiso d . 1 H

loop_
_atom_site_aniso_label
_atom_site_aniso_U_11
_atom_site_aniso_U_22
_atom_site_aniso_U_33
_atom_site_aniso_U_12
_atom_site_aniso_U_13
_atom_site_aniso_U_23
Cl 0.0575(6) 0.0866(8) 0.0394(5) 0.0017(5) 0.0224(4) 0.0044(4)
N 0.075(2) 0.056(2) 0.0520(19) -0.0086(17) 0.0413(17) -0.0084(14)
O 0.0699(17) 0.0817(19) 0.0326(13) -0.0052(14) 0.0175(11) -0.0018(12)
C2 0.045(2) 0.063(3) 0.070(3) -0.004(2) 0.0240(19) -0.003(2)
C3 0.049(2) 0.059(2) 0.0387(17) -0.0032(18) 0.0145(15) -0.0029(16)
C4 0.0433(19) 0.0441(19) 0.0301(15) -0.0014(16) 0.0140(13) -0.0047(14)
C5 0.050(2) 0.063(2) 0.0349(17) 0.0012(18) 0.0123(15) -0.0045(16)
C6 0.074(3) 0.064(3) 0.0381(19) -0.005(2) 0.0205(18) -0.0061(17)
C7 0.050(2) 0.051(2) 0.0427(19) 0.0000(17) 0.0196(15) -0.0036(16)
C8 0.050(2) 0.122(4) 0.056(2) -0.009(2) 0.0248(18) -0.012(2)

loop_
_atom_type_symbol
_atom_type_description
_atom_type_scat_dispersion_real
_atom_type_scat_dispersion_imag
_atom_type_scat_source
C C 0.0033 0.0016 'International Tables Vol C Tables 4.2.6.8 and 6.1.1.4'
H H 0.0000 0.0000 'International Tables Vol C Tables 4.2.6.8 and 6.1.1.4'
N N 0.0061 0.0033 'International Tables Vol C Tables 4.2.6.8 and 6.1.1.4'
O O 0.0106 0.0060 'International Tables Vol C Tables 4.2.6.8 and 6.1.1.4'
Cl Cl 0.1484 0.1585 'International Tables Vol C Tables 4.2.6.8 and 6.1.1.4'

loop_
_geom_angle_atom_site_label_1
_geom_angle_atom_site_label_2
_geom_angle_atom_site_label_3
_geom_angle
_geom_angle_publ_flag
C6 N C2 121.9(3) no
C6 N H1 123(2) ?
C2 N H1 115(2) ?
N C2 C3 120.6(3) no
N C2 H2 119.7 ?
C3 C2 H2 119.7 ?
C2 C3 C4 119.2(3) no
C2 C3 H3 120.4 ?
C4 C3 H3 120.4 ?
C5 C4 C3 118.6(3) no
C5 C4 C7 122.7(3) no
C3 C4 C7 118.7(3) no
C6 C5 C4 119.9(3) no
C6 C5 H5 120.1 ?
C4 C5 H5 120.1 ?
N C6 C5 119.8(3) no
N C6 H6 120.1 ?
C5 C6 H6 120.1 ?
O C7 C8 122.0(3) no
O C7 C4 118.2(3) no
C8 C7 C4 119.8(3) no
C7 C8 H8A 109.5 ?
C7 C8 H8B 109.5 ?
H8A C8 H8B 109.5 ?
C7 C8 H8C 109.5 ?
H8A C8 H8C 109.5 ?
H8B C8 H8C 109.5 ?

loop_
_geom_bond_atom_site_label_1
_geom_bond_atom_site_label_2
_geom_bond_distance
_geom_bond_publ_flag
N C6 1.324(4) no
N C2 1.336(5) no
N H1 1.04(6) ?
O C7 1.214(4) no
C2 C3 1.361(5) no
C2 H2 0.9300 ?
C3 C4 1.385(5) no
C3 H3 0.9300 ?
C4 C5 1.386(4) no
C4 C7 1.506(4) no
C5 C6 1.368(5) no
C5 H5 0.9300 ?
C6 H6 0.9300 ?
C7 C8 1.482(5) no
C8 H8A 0.9600 ?
C8 H8B 0.9600 ?
C8 H8C 0.9600 ?

loop_
_geom_hbond_atom_site_label_D
_geom_hbond_atom_site_label_H
_geom_hbond_atom_site_label_A
_geom_hbond_site_symmetry_A
_geom_hbond_distance_DH
_geom_hbond_distance_HA
_geom_hbond_distance_DA
_geom_hbond_angle_DHA
_geom_hbond_publ_flag
N H1 Cl . 1.04(5) 1.98(5) 2.997(3) 164(4) yes
C6 H6 Cl 3_757 0.93 2.68 3.544(4) 154 yes
C6 H6 O 4_566 0.93 2.48 2.907(4) 108 yes

loop_
_geom_torsion_atom_site_label_1
_geom_torsion_atom_site_label_2
_geom_torsion_atom_site_label_3
_geom_torsion_atom_site_label_4
_geom_torsion
C6 N C2 C3 0.0(5)
N C2 C3 C4 0.7(5)
C2 C3 C4 C5 -0.8(5)
C2 C3 C4 C7 177.5(3)
C3 C4 C5 C6 0.2(5)
C7 C4 C5 C6 -178.1(3)
C2 N C6 C5 -0.6(5)
C4 C5 C6 N 0.6(5)
C5 C4 C7 O 168.3(3)
C3 C4 C7 O -10.0(5)
C5 C4 C7 C8 -11.5(5)
C3 C4 C7 C8 170.2(3)

loop_
_cod_related_entry_id
_cod_related_entry_database
_cod_related_entry_code
1 ChemSpider 21129710
